data_1542405
loop_
_publ_author_name
'Fernandes, Tiago A.'
'Santos, Carla I. M.'
'Andr\'e, V\^ania'
'Dias, Sara S. P.'
'Kirillova, Marina V.'
'Kirillov, Alexander M.'

_publ_section_title
;
 New aqua-soluble dicopper(ii) aminoalcoholate cores for mild and
 water-assisted catalytic oxidation of alkanes
;
_journal_issue 12
_journal_name_full 'Catal. Sci. Technol.'
_journal_page_first 4584
_journal_paper_doi 10.1039/C5CY02084K
_journal_volume 6
_journal_year 2016
_chemical_formula_sum 'C14 H27 Cu N2 O9'
_chemical_formula_weight 430.91
_space_group_crystal_system monoclinic
_space_group_IT_number 14
_space_group_name_Hall '-P 2ybc'
_space_group_name_H-M_alt 'P 1 21/c 1'
_symmetry_space_group_name_Hall '-P 2ybc'
_symmetry_space_group_name_H-M 'P 1 21/c 1'
_atom_sites_solution_hydrogens mixed
_audit_creation_method SHELXL-2014/7
_audit_update_record
;
2015-11-12 deposited with the CCDC.
2016-02-04 downloaded from the CCDC.
;
_cell_angle_alpha 90
_cell_angle_beta 107.358(2)
_cell_angle_gamma 90
_cell_formula_units_Z 4
_cell_length_a 9.2907(5)
_cell_length_b 13.3305(6)
_cell_length_c 15.2281(7)
_cell_measurement_temperature 273(2)
_cell_volume 1800.11(15)
_computing_cell_refinement 'BRUKER SMART (Bruker, 2005)'
_computing_data_collection 'BRUKER SMART (Bruker, 2005)'
_computing_data_reduction 'BRUKER SAINT (Bruker, 2005)'
_computing_molecular_graphics 'ORTEP 3.2 (Farrugia, 1997) and Mercury 2.2'
_computing_structure_refinement 'SHELXL-97 (Sheldrick, 2008)'
_computing_structure_solution 'SIR 97 (Altomare et al, 1999)'
_diffrn_ambient_temperature 273(2)
_diffrn_measured_fraction_theta_full 1.000
_diffrn_measured_fraction_theta_max 0.997
_diffrn_measurement_device_type 'CCD area detector'
_diffrn_measurement_method 'phi and omega scans'
_diffrn_radiation_monochromator graphite
_diffrn_radiation_source 'fine-focus sealed tube'
_diffrn_radiation_type MoK\a
_diffrn_radiation_wavelength 0.71069
_diffrn_reflns_av_R_equivalents 0.0369
_diffrn_reflns_av_unetI/netI 0.0232
_diffrn_reflns_Laue_measured_fraction_full 1.000
_diffrn_reflns_Laue_measured_fraction_max 0.997
_diffrn_reflns_limit_h_max 13
_diffrn_reflns_limit_h_min -13
_diffrn_reflns_limit_k_max 19
_diffrn_reflns_limit_k_min -19
_diffrn_reflns_limit_l_max 21
_diffrn_reflns_limit_l_min -22
_diffrn_reflns_number 60810
_diffrn_reflns_point_group_measured_fraction_full 1.000
_diffrn_reflns_point_group_measured_fraction_max 0.997
_diffrn_reflns_theta_full 25.242
_diffrn_reflns_theta_max 32.156
_diffrn_reflns_theta_min 2.297
_exptl_absorpt_coefficient_mu 1.264
_exptl_absorpt_correction_T_max 0.881
_exptl_absorpt_correction_T_min 0.785
_exptl_absorpt_correction_type multi-scan
_exptl_absorpt_process_details 'SADABS (Bruker,2005)'
_exptl_crystal_colour blue
_exptl_crystal_density_diffrn 1.590
_exptl_crystal_density_meas ?
_exptl_crystal_description block
_exptl_crystal_F_000 904
_exptl_crystal_size_max 0.20
_exptl_crystal_size_mid 0.16
_exptl_crystal_size_min 0.10
_refine_diff_density_max 1.218
_refine_diff_density_min -0.876
_refine_diff_density_rms 0.100
_refine_ls_extinction_method none
_refine_ls_goodness_of_fit_ref 1.049
_refine_ls_hydrogen_treatment mixed
_refine_ls_matrix_type full
_refine_ls_number_parameters 243
_refine_ls_number_reflns 6297
_refine_ls_number_restraints 0
_refine_ls_restrained_S_all 1.049
_refine_ls_R_factor_all 0.0719
_refine_ls_R_factor_gt 0.0524
_refine_ls_shift/su_max 0.001
_refine_ls_shift/su_mean 0.000
_refine_ls_structure_factor_coef Fsqd
_refine_ls_weighting_details 'w=1/[\s^2^(Fo^2^)+(0.0817P)^2^+2.1168P] where P=(Fo^2^+2Fc^2^)/3'
_refine_ls_weighting_scheme calc
_refine_ls_wR_factor_gt 0.1452
_refine_ls_wR_factor_ref 0.1587
_reflns_Friedel_coverage 0.000
_reflns_number_gt 4912
_reflns_number_total 6297
_reflns_threshold_expression 'I > 2\s(I)'
_cod_data_source_file c5cy02084k1.cif
_cod_data_source_block shelx
_cod_depositor_comments
;
The following automatic conversions were performed:

'_exptl_crystal_density_meas' value 'not measured' was changed to '?'
- the value is perceived as not measured.

Automatic conversion script
Id: cif_fix_values 4268 2015-11-12 08:31:59Z antanas 

 Adding full bibliography for 1542404--1542405.cif.
;
_cod_database_code 1542405
_shelx_shelxl_version_number 2014/7
_shelx_space_group_comment
;
The symmetry employed for this shelxl refinement is uniquely defined
by the following loop, which should always be used as a source of
symmetry information in preference to the above space-group names.
They are only intended as comments.
;

loop_
_space_group_symop_operation_xyz
'x, y, z'
'-x, y+1/2, -z+1/2'
'-x, -y, -z'
'x, -y-1/2, z-1/2'

loop_
_atom_site_label
_atom_site_type_symbol
_atom_site_fract_x
_atom_site_fract_y
_atom_site_fract_z
_atom_site_U_iso_or_equiv
_atom_site_adp_type
_atom_site_occupancy
_atom_site_site_symmetry_order
_atom_site_calc_flag
_atom_site_refinement_flags_posn
_atom_site_refinement_flags_adp
Cu1 Cu 0.19867(3) 0.21247(2) 0.77426(2) 0.02765(10) Uani 1 1 d . .
O1 O 0.1308(2) 0.32573(13) 0.68980(11) 0.0308(4) Uani 1 1 d . .
O2 O 0.1969(3) 0.26287(16) 0.57121(14) 0.0447(5) Uani 1 1 d . .
O3 O -0.2672(3) 0.41314(15) 0.61906(17) 0.0440(5) Uani 1 1 d . .
H3 H -0.2455 0.4728 0.6261 0.066 Uiso 1 1 calc R U
O4 O -0.1772(2) 0.27959(13) 0.56724(15) 0.0380(4) Uani 1 1 d . .
O6 O 0.2914(2) 0.10031(17) 0.85834(16) 0.0476(5) Uani 1 1 d . .
C1 C 0.1364(3) 0.32704(17) 0.60782(15) 0.0273(4) Uani 1 1 d . .
C2 C 0.0632(2) 0.41636(16) 0.55154(14) 0.0228(4) Uani 1 1 d . .
C3 C -0.0881(2) 0.43836(15) 0.53867(14) 0.0220(4) Uani 1 1 d . .
C4 C 0.1506(2) 0.47748(16) 0.51360(14) 0.0238(4) Uani 1 1 d . .
H4 H 0.2518 0.4622 0.5231 0.029 Uiso 1 1 calc R U
N1 N 0.4100(3) 0.2686(2) 0.8171(2) 0.0501(7) Uani 1 1 d . .
H1 H 0.4386 0.2834 0.7616 0.060 Uiso 1 1 calc R U
C6 C 0.5100(5) 0.1873(4) 0.8652(5) 0.100(2) Uani 1 1 d . .
H6A H 0.5474 0.1515 0.8210 0.119 Uiso 1 1 calc R U
H6B H 0.5961 0.2167 0.9105 0.119 Uiso 1 1 calc R U
C7 C 0.4422(5) 0.1199(4) 0.9085(4) 0.098(2) Uani 1 1 d . .
H7A H 0.4456 0.1460 0.9685 0.117 Uiso 1 1 calc R U
H7B H 0.4984 0.0575 0.9178 0.117 Uiso 1 1 calc R U
C8 C 0.4184(6) 0.3632(5) 0.8666(6) 0.111(2) Uani 1 1 d . .
H8A H 0.3928 0.3494 0.9227 0.133 Uiso 1 1 calc R U
H8B H 0.3404 0.4069 0.8293 0.133 Uiso 1 1 calc R U
C9 C 0.5630(9) 0.4210(8) 0.8926(8) 0.154(4) Uani 1 1 d . .
H9A H 0.5535 0.4835 0.9230 0.185 Uiso 1 1 calc R U
H9B H 0.6451 0.3820 0.9322 0.185 Uiso 1 1 calc R U
O8 O 0.5835(10) 0.4377(6) 0.8080(8) 0.220(4) Uani 1 1 d . .
N2 N -0.0130(2) 0.15708(15) 0.73426(14) 0.0294(4) Uani 1 1 d . .
H2 H -0.0717 0.2013 0.6852 0.035 Uiso 1 1 calc R U
C12 C -0.0821(3) 0.1643(2) 0.8095(2) 0.0387(6) Uani 1 1 d . .
H12A H -0.0389 0.1138 0.8556 0.046 Uiso 1 1 calc R U
H12B H -0.1896 0.1520 0.7855 0.046 Uiso 1 1 calc R U
C13 C -0.0555(4) 0.2669(2) 0.8528(2) 0.0438(6) Uani 1 1 d . .
H13A H -0.1051 0.3170 0.8078 0.053 Uiso 1 1 calc R U
H13B H -0.0988 0.2700 0.9034 0.053 Uiso 1 1 calc R U
O5 O 0.1015(3) 0.28823(18) 0.88600(17) 0.0422(5) Uani 1 1 d . .
C15 C -0.0289(4) 0.0549(2) 0.6950(2) 0.0466(7) Uani 1 1 d . .
H15A H -0.1338 0.0347 0.6782 0.056 Uiso 1 1 calc R U
H15B H 0.0292 0.0082 0.7407 0.056 Uiso 1 1 calc R U
C16 C 0.0250(6) 0.0516(3) 0.6122(3) 0.0694(12) Uani 1 1 d . .
H16A H 0.0085 -0.0149 0.5852 0.083 Uiso 1 1 calc R U
H16B H -0.0317 0.0992 0.5668 0.083 Uiso 1 1 calc R U
O7 O 0.1825(5) 0.0756(2) 0.6371(3) 0.0876(12) Uani 1 1 d . .
H93 H 0.1947 0.1258 0.6090 0.131 Uiso 1 1 calc R U
C18 C -0.1846(3) 0.37132(17) 0.57826(15) 0.0264(4) Uani 1 1 d . .
O50 O 0.5602(8) 0.2588(7) 0.6732(5) 0.173(3) Uani 1 1 d . .
C50 C 0.567(2) 0.1730(12) 0.6190(11) 0.322(14) Uani 1 1 d . .
H50A H 0.6681 0.1484 0.6353 0.483 Uiso 1 1 calc R U
H50B H 0.5343 0.1910 0.5551 0.483 Uiso 1 1 calc R U
H50C H 0.5014 0.1218 0.6301 0.483 Uiso 1 1 calc R U
H91 H 0.5090 0.4774 0.7749 0.200 Uiso 1 1 d . U
H33 H 0.121(4) 0.271(3) 0.924(3) 0.032(10) Uiso 1 1 d . .
H50 H 0.6198 0.3180 0.6526 0.8(3) Uiso 1 1 d . .

loop_
_atom_site_aniso_label
_atom_site_aniso_U_11
_atom_site_aniso_U_22
_atom_site_aniso_U_33
_atom_site_aniso_U_23
_atom_site_aniso_U_13
_atom_site_aniso_U_12
Cu1 0.02950(16) 0.02753(16) 0.02477(15) 0.00945(10) 0.00635(11) 0.00265(10)
O1 0.0407(9) 0.0282(8) 0.0222(7) 0.0099(6) 0.0074(7) 0.0035(7)
O2 0.0644(14) 0.0359(10) 0.0360(10) 0.0104(8) 0.0185(10) 0.0241(10)
O3 0.0518(12) 0.0324(10) 0.0598(13) 0.0006(9) 0.0348(11) -0.0058(9)
O4 0.0452(11) 0.0231(8) 0.0427(10) 0.0027(7) 0.0086(8) -0.0054(7)
O6 0.0358(10) 0.0429(11) 0.0543(12) 0.0242(10) -0.0017(9) 0.0000(8)
C1 0.0312(11) 0.0248(10) 0.0245(10) 0.0075(8) 0.0061(8) 0.0052(8)
C2 0.0301(10) 0.0205(9) 0.0165(8) 0.0032(7) 0.0052(7) 0.0029(7)
C3 0.0283(10) 0.0187(8) 0.0181(8) 0.0029(7) 0.0056(7) 0.0008(7)
C4 0.0262(10) 0.0224(9) 0.0219(9) 0.0041(7) 0.0060(7) 0.0033(7)
N1 0.0326(12) 0.0505(15) 0.0632(17) 0.0263(13) 0.0081(11) -0.0037(10)
C6 0.0346(17) 0.103(4) 0.141(5) 0.079(4) -0.004(2) -0.003(2)
C7 0.051(2) 0.073(3) 0.132(4) 0.059(3) -0.028(3) -0.014(2)
C8 0.069(3) 0.096(4) 0.162(6) -0.048(4) 0.028(4) -0.037(3)
C9 0.102(5) 0.170(9) 0.203(10) -0.062(8) 0.066(6) -0.069(6)
O8 0.214(8) 0.170(7) 0.328(12) 0.014(8) 0.160(9) -0.045(6)
N2 0.0348(10) 0.0249(9) 0.0252(9) 0.0052(7) 0.0037(7) -0.0014(7)
C12 0.0342(13) 0.0457(15) 0.0372(13) 0.0066(11) 0.0120(10) -0.0038(11)
C13 0.0443(15) 0.0485(16) 0.0426(15) 0.0015(12) 0.0190(12) 0.0093(12)
O5 0.0510(13) 0.0459(12) 0.0317(11) 0.0003(9) 0.0153(9) -0.0045(9)
C15 0.067(2) 0.0267(12) 0.0403(14) 0.0002(11) 0.0073(13) -0.0084(12)
C16 0.129(4) 0.0370(16) 0.0461(18) -0.0025(14) 0.032(2) 0.010(2)
O7 0.123(3) 0.0598(18) 0.108(3) 0.0424(18) 0.077(2) 0.0479(19)
C18 0.0286(10) 0.0249(10) 0.0232(9) 0.0041(8) 0.0038(8) -0.0030(8)
O50 0.139(5) 0.253(9) 0.143(5) 0.050(6) 0.068(4) -0.068(6)
C50 0.40(3) 0.214(15) 0.207(14) 0.094(12) -0.129(16) -0.165(17)

loop_
_atom_type_symbol
_atom_type_description
_atom_type_scat_dispersion_real
_atom_type_scat_dispersion_imag
_atom_type_scat_source
C C 0.0033 0.0016 'International Tables Vol C Tables 4.2.6.8 and 6.1.1.4'
H H 0.0000 0.0000 'International Tables Vol C Tables 4.2.6.8 and 6.1.1.4'
N N 0.0061 0.0033 'International Tables Vol C Tables 4.2.6.8 and 6.1.1.4'
O O 0.0106 0.0060 'International Tables Vol C Tables 4.2.6.8 and 6.1.1.4'
Cu Cu 0.3201 1.2651 'International Tables Vol C Tables 4.2.6.8 and 6.1.1.4'

loop_
_geom_angle_atom_site_label_1
_geom_angle_atom_site_label_2
_geom_angle_atom_site_label_3
_geom_angle
_geom_angle_site_symmetry_1
_geom_angle_site_symmetry_3
O1 Cu1 O6 173.27(9) . .
O1 Cu1 N2 89.43(8) . .
O6 Cu1 N2 96.63(8) . .
O1 Cu1 N1 91.05(9) . .
O6 Cu1 N1 82.96(10) . .
N2 Cu1 N1 178.70(12) . .
O1 Cu1 O5 91.49(8) . .
O6 Cu1 O5 92.45(10) . .
N2 Cu1 O5 80.06(9) . .
N1 Cu1 O5 98.71(12) . .
C1 O1 Cu1 123.92(16) . .
C18 O3 H3 109.5 . .
C7 O6 Cu1 112.4(2) . .
O2 C1 O1 126.2(2) . .
O2 C1 C2 118.5(2) . .
O1 C1 C2 115.4(2) . .
C3 C2 C4 120.55(18) . .
C3 C2 C1 120.84(19) . .
C4 C2 C1 118.6(2) . .
C2 C3 C4 118.71(19) . 3_566
C2 C3 C18 120.88(18) . .
C4 C3 C18 120.4(2) 3_566 .
C2 C4 C3 120.7(2) . 3_566
C2 C4 H4 119.6 . .
C3 C4 H4 119.6 3_566 .
C8 N1 C6 116.8(5) . .
C8 N1 Cu1 112.6(3) . .
C6 N1 Cu1 107.3(2) . .
C8 N1 H1 106.5 . .
C6 N1 H1 106.5 . .
Cu1 N1 H1 106.5 . .
C7 C6 N1 114.1(4) . .
C7 C6 H6A 108.7 . .
N1 C6 H6A 108.7 . .
C7 C6 H6B 108.7 . .
N1 C6 H6B 108.7 . .
H6A C6 H6B 107.6 . .
C6 C7 O6 112.7(4) . .
C6 C7 H7A 109.0 . .
O6 C7 H7A 109.0 . .
C6 C7 H7B 109.0 . .
O6 C7 H7B 109.0 . .
H7A C7 H7B 107.8 . .
N1 C8 C9 119.2(6) . .
N1 C8 H8A 107.5 . .
C9 C8 H8A 107.5 . .
N1 C8 H8B 107.5 . .
C9 C8 H8B 107.5 . .
H8A C8 H8B 107.0 . .
O8 C9 C8 101.5(8) . .
O8 C9 H9A 111.5 . .
C8 C9 H9A 111.5 . .
O8 C9 H9B 111.5 . .
C8 C9 H9B 111.5 . .
H9A C9 H9B 109.3 . .
C9 O8 H91 108.8(10) . .
C12 N2 C15 111.2(2) . .
C12 N2 Cu1 110.66(16) . .
C15 N2 Cu1 115.5(2) . .
C12 N2 H2 106.3 . .
C15 N2 H2 106.3 . .
Cu1 N2 H2 106.3 . .
N2 C12 C13 110.4(2) . .
N2 C12 H12A 109.6 . .
C13 C12 H12A 109.6 . .
N2 C12 H12B 109.6 . .
C13 C12 H12B 109.6 . .
H12A C12 H12B 108.1 . .
O5 C13 C12 110.7(2) . .
O5 C13 H13A 109.5 . .
C12 C13 H13A 109.5 . .
O5 C13 H13B 109.5 . .
C12 C13 H13B 109.5 . .
H13A C13 H13B 108.1 . .
C13 O5 Cu1 103.26(17) . .
C13 O5 H33 105(4) . .
Cu1 O5 H33 117(4) . .
N2 C15 C16 110.6(3) . .
N2 C15 H15A 109.5 . .
C16 C15 H15A 109.5 . .
N2 C15 H15B 109.5 . .
C16 C15 H15B 109.5 . .
H15A C15 H15B 108.1 . .
O7 C16 C15 110.1(3) . .
O7 C16 H16A 109.6 . .
C15 C16 H16A 109.6 . .
O7 C16 H16B 109.6 . .
C15 C16 H16B 109.6 . .
H16A C16 H16B 108.2 . .
C16 O7 H93 109.5 . .
O4 C18 O3 125.0(2) . .
O4 C18 C3 117.8(2) . .
O3 C18 C3 117.3(2) . .
C50 O50 H50 108.1(9) . .
O50 C50 H50A 109.5 . .
O50 C50 H50B 109.5 . .
H50A C50 H50B 109.5 . .
O50 C50 H50C 109.5 . .
H50A C50 H50C 109.5 . .
H50B C50 H50C 109.5 . .

loop_
_geom_bond_atom_site_label_1
_geom_bond_atom_site_label_2
_geom_bond_distance
_geom_bond_site_symmetry_2
Cu1 O1 1.9614(16) .
Cu1 O6 1.9898(19) .
Cu1 N2 2.017(2) .
Cu1 N1 2.018(3) .
Cu1 O5 2.376(2) .
O1 C1 1.265(3) .
O2 C1 1.243(3) .
O3 C18 1.253(3) .
O3 H3 0.8200 .
O4 C18 1.239(3) .
O6 C7 1.405(5) .
C1 C2 1.506(3) .
C2 C3 1.391(3) .
C2 C4 1.392(3) .
C3 C4 1.398(3) 3_566
C3 C18 1.513(3) .
C4 C3 1.398(3) 3_566
C4 H4 0.9300 .
N1 C8 1.459(7) .
N1 C6 1.472(5) .
N1 H1 0.9800 .
C6 C7 1.375(6) .
C6 H6A 0.9700 .
C6 H6B 0.9700 .
C7 H7A 0.9700 .
C7 H7B 0.9700 .
C8 C9 1.496(8) .
C8 H8A 0.9700 .
C8 H8B 0.9700 .
C9 O8 1.375(12) .
C9 H9A 0.9700 .
C9 H9B 0.9700 .
O8 H91 0.897(11) .
N2 C12 1.474(3) .
N2 C15 1.477(4) .
N2 H2 0.9800 .
C12 C13 1.507(5) .
C12 H12A 0.9700 .
C12 H12B 0.9700 .
C13 O5 1.423(4) .
C13 H13A 0.9700 .
C13 H13B 0.9700 .
O5 H33 0.59(4) .
C15 C16 1.488(5) .
C15 H15A 0.9700 .
C15 H15B 0.9700 .
C16 O7 1.434(6) .
C16 H16A 0.9700 .
C16 H16B 0.9700 .
O7 H93 0.8200 .
O50 C50 1.42(2) .
O50 H50 1.063(6) .
C50 H50A 0.9600 .
C50 H50B 0.9600 .
C50 H50C 0.9600 .

loop_
_geom_torsion_atom_site_label_1
_geom_torsion_atom_site_label_2
_geom_torsion_atom_site_label_3
_geom_torsion_atom_site_label_4
_geom_torsion
_geom_torsion_site_symmetry_1
_geom_torsion_site_symmetry_4
Cu1 O1 C1 O2 -7.1(4) . .
Cu1 O1 C1 C2 173.61(15) . .
O2 C1 C2 C3 122.9(3) . .
O1 C1 C2 C3 -57.7(3) . .
O2 C1 C2 C4 -57.9(3) . .
O1 C1 C2 C4 121.4(2) . .
C4 C2 C3 C4 0.5(3) . 3_566
C1 C2 C3 C4 179.6(2) . 3_566
C4 C2 C3 C18 178.9(2) . .
C1 C2 C3 C18 -2.0(3) . .
C3 C2 C4 C3 -0.5(3) . 3_566
C1 C2 C4 C3 -179.6(2) . 3_566
C8 N1 C6 C7 96.7(7) . .
Cu1 N1 C6 C7 -30.7(7) . .
N1 C6 C7 O6 37.3(9) . .
Cu1 O6 C7 C6 -24.8(7) . .
C6 N1 C8 C9 62.7(9) . .
Cu1 N1 C8 C9 -172.4(7) . .
N1 C8 C9 O8 59.1(11) . .
C15 N2 C12 C13 176.1(2) . .
Cu1 N2 C12 C13 46.4(3) . .
N2 C12 C13 O5 -57.4(3) . .
C12 C13 O5 Cu1 36.4(3) . .
C12 N2 C15 C16 173.3(3) . .
Cu1 N2 C15 C16 -59.5(3) . .
N2 C15 C16 O7 62.6(4) . .
C2 C3 C18 O4 -46.5(3) . .
C4 C3 C18 O4 131.9(2) 3_566 .
C2 C3 C18 O3 134.1(2) . .
C4 C3 C18 O3 -47.4(3) 3_566 .
